data_7052681
loop_
_publ_author_name
'Man, Bradley Y.-W.'
'Bhadbhade, Mohan'
'Messerle, Barbara A.'

_publ_section_title
;
 Rhodium(i) complexes bearing N-donor ligands: catalytic activity
 towards intramolecular cyclization of alkynoic acids and ligand
 lability
;
_journal_issue 8
_journal_name_full 'New Journal of Chemistry'
_journal_page_first 1730
_journal_paper_doi 10.1039/c1nj20094a
_journal_volume 35
_journal_year 2011
_chemical_formula_sum 'C48 H47 B N7 Rh'
_chemical_formula_weight 835.65
_chemical_name_systematic
;
?
;
_space_group_IT_number 61
_symmetry_cell_setting orthorhombic
_symmetry_space_group_name_Hall '-P 2ac 2ab'
_symmetry_space_group_name_H-M 'P b c a'
_atom_sites_solution_hydrogens geom
_atom_sites_solution_primary direct
_atom_sites_solution_secondary difmap
_audit_creation_method SHELXL-97
_cell_angle_alpha 90.00
_cell_angle_beta 90.00
_cell_angle_gamma 90.00
_cell_formula_units_Z 8
_cell_length_a 14.7482(17)
_cell_length_b 21.214(3)
_cell_length_c 25.120(3)
_cell_measurement_reflns_used 368
_cell_measurement_temperature 150(2)
_cell_measurement_theta_max 13.834
_cell_measurement_theta_min 2.868
_cell_volume 7859.3(17)
_computing_cell_refinement
;
APEX2(Bruker, 2007, Bruker AXS Inc.,Madison, USA)
;
_computing_data_collection
;
APEX2(Bruker, 2007, Bruker AXS Inc., Madison, USA)
;
_computing_data_reduction
;
APEX2(Bruker, 2007, Bruker AXS Inc., Madison, USA)
;
_computing_molecular_graphics 'SHELXTL-Plus. Sheldrick, G. M. (2008)'
_computing_structure_refinement 'SHELXL-97. Sheldrick, G. M. (2008)'
_computing_structure_solution 'SHELXS-97. Sheldrick, G. M. (2008)'
_diffrn_ambient_temperature 150(2)
_diffrn_measured_fraction_theta_full 0.995
_diffrn_measured_fraction_theta_max 0.995
_diffrn_measurement_device_type 'Bruker kappa APEXII CCD Area Detector'
_diffrn_measurement_method '\f scans, and \w scans with \k offsets'
_diffrn_radiation_monochromator graphite
_diffrn_radiation_source 'fine-focus sealed tube'
_diffrn_radiation_type MoK\a
_diffrn_radiation_wavelength 0.71073
_diffrn_reflns_av_R_equivalents 0.3321
_diffrn_reflns_av_sigmaI/netI 0.4435
_diffrn_reflns_limit_h_max 15
_diffrn_reflns_limit_h_min -17
_diffrn_reflns_limit_k_max 17
_diffrn_reflns_limit_k_min -25
_diffrn_reflns_limit_l_max 26
_diffrn_reflns_limit_l_min -29
_diffrn_reflns_number 31399
_diffrn_reflns_theta_full 25.00
_diffrn_reflns_theta_max 25.00
_diffrn_reflns_theta_min 1.87
_exptl_absorpt_coefficient_mu 0.480
_exptl_absorpt_correction_T_max 0.9848
_exptl_absorpt_correction_T_min 0.9549
_exptl_absorpt_correction_type multi-scan
_exptl_absorpt_process_details '(SADABS; Sheldrick, 2003)'
_exptl_crystal_colour 'light yellow'
_exptl_crystal_density_diffrn 1.412
_exptl_crystal_density_method 'not measured'
_exptl_crystal_description 'thin plates'
_exptl_crystal_F_000 3472
_exptl_crystal_size_max 0.10
_exptl_crystal_size_mid 0.05
_exptl_crystal_size_min 0.03
_refine_diff_density_max 0.738
_refine_diff_density_min -0.640
_refine_diff_density_rms 0.103
_refine_ls_extinction_method none
_refine_ls_goodness_of_fit_ref 0.893
_refine_ls_hydrogen_treatment constr
_refine_ls_matrix_type full
_refine_ls_number_parameters 514
_refine_ls_number_reflns 6893
_refine_ls_number_restraints 550
_refine_ls_restrained_S_all 0.868
_refine_ls_R_factor_all 0.3212
_refine_ls_R_factor_gt 0.0856
_refine_ls_shift/su_max 0.000
_refine_ls_shift/su_mean 0.000
_refine_ls_structure_factor_coef Fsqd
_refine_ls_weighting_details 'calc w=1/[\s^2^(Fo^2^)+(0.1000P)^2^+0.5632P] where P=(Fo^2^+2Fc^2^)/3'
_refine_ls_weighting_scheme calc
_refine_ls_wR_factor_gt 0.1576
_refine_ls_wR_factor_ref 0.2637
_reflns_number_gt 1982
_reflns_number_total 6893
_reflns_threshold_expression >2sigma(I)
_cod_data_source_file c1nj20094a.txt
_cod_data_source_block 3
_cod_depositor_comments
;
The following automatic conversions were performed:

'_symmetry_cell_setting' value 'Orthorhombic' changed to
'orthorhombic' according to
/home/saulius/struct/CIF-dictionaries/cif_core.dic dictionary named
'cif_core.dic' version 2.4.1 from
2010-06-29.

'_exptl_absorpt_correction_type' value 'Multi-scan'
changed to 'multi-scan' according to
/home/saulius/struct/CIF-dictionaries/cif_core.dic dictionary named
'cif_core.dic' version 2.4.1 from 2010-06-29.

Automatic conversion script
Id: cif_fix_values 1715 2011-07-08 13:25:40Z adriana 
;
_cod_original_cell_volume 7859.2(17)
_cod_original_sg_symbol_H-M Pbca
_cod_database_code 7052681

loop_
_symmetry_equiv_pos_as_xyz
'x, y, z'
'-x+1/2, -y, z+1/2'
'-x, y+1/2, -z+1/2'
'x+1/2, -y+1/2, -z'
'-x, -y, -z'
'x-1/2, y, -z-1/2'
'x, -y-1/2, z-1/2'
'-x-1/2, y-1/2, z'

loop_
_atom_site_label
_atom_site_type_symbol
_atom_site_fract_x
_atom_site_fract_y
_atom_site_fract_z
_atom_site_U_iso_or_equiv
_atom_site_adp_type
_atom_site_occupancy
_atom_site_symmetry_multiplicity
_atom_site_calc_flag
_atom_site_refinement_flags
_atom_site_disorder_assembly
_atom_site_disorder_group
B1 B 0.8939(8) 0.1578(8) 0.3467(6) 0.039(2) Uani 1 1 d U . .
C1 C 0.6506(8) -0.0404(6) 0.5774(5) 0.0373(19) Uani 1 1 d U . .
C13 C 0.7224(9) -0.1238(7) 0.6371(6) 0.062(4) Uani 1 1 d U . .
H13 H 0.6803 -0.1571 0.6319 0.075 Uiso 1 1 calc R . .
C14 C 0.7911(9) -0.1246(7) 0.6719(6) 0.061(4) Uani 1 1 d U . .
H14 H 0.8086 -0.1580 0.6948 0.073 Uiso 1 1 calc R . .
C15 C 0.8304(8) -0.0667(7) 0.6670(5) 0.051(3) Uani 1 1 d U . .
H15 H 0.8817 -0.0536 0.6871 0.061 Uiso 1 1 calc R . .
C23 C 0.7767(8) 0.0413(6) 0.4799(5) 0.041(3) Uani 1 1 d U . .
H23 H 0.8182 0.0727 0.4685 0.050 Uiso 1 1 calc R . .
C24 C 0.7279(8) 0.0021(7) 0.4464(5) 0.047(3) Uani 1 1 d U . .
H24 H 0.7322 0.0007 0.4087 0.057 Uiso 1 1 calc R . .
C25 C 0.6733(7) -0.0337(6) 0.4770(5) 0.043(3) Uani 1 1 d U . .
H25 H 0.6291 -0.0631 0.4652 0.052 Uiso 1 1 calc R . .
C33 C 0.5465(9) -0.1792(7) 0.5300(6) 0.060(3) Uani 1 1 d U . .
H33 H 0.5486 -0.2188 0.5124 0.073 Uiso 1 1 calc R . .
C34 C 0.4622(9) -0.1501(7) 0.5502(6) 0.063(4) Uani 1 1 d U . .
H34 H 0.4022 -0.1664 0.5490 0.076 Uiso 1 1 calc R . .
C35 C 0.4930(8) -0.0907(7) 0.5723(5) 0.047(3) Uani 1 1 d U . .
H35 H 0.4577 -0.0591 0.5893 0.057 Uiso 1 1 calc R . .
C41 C 0.6064(7) 0.0110(6) 0.6076(5) 0.038(2) Uani 1 1 d U . .
C42 C 0.5617(7) 0.0601(7) 0.5809(5) 0.043(3) Uani 1 1 d U . .
H42 H 0.5668 0.0644 0.5434 0.052 Uiso 1 1 calc R . .
C43 C 0.5115(8) 0.1011(7) 0.6092(6) 0.048(3) Uani 1 1 d U . .
H43 H 0.4804 0.1340 0.5912 0.057 Uiso 1 1 calc R . .
C44 C 0.5045(9) 0.0964(8) 0.6626(7) 0.057(3) Uani 1 1 d U . .
C45 C 0.5446(8) 0.0495(8) 0.6888(6) 0.062(4) Uani 1 1 d U . .
H45 H 0.5381 0.0459 0.7263 0.075 Uiso 1 1 calc R . .
C46 C 0.5940(7) 0.0080(7) 0.6619(5) 0.052(3) Uani 1 1 d U . .
H46 H 0.6221 -0.0254 0.6810 0.062 Uiso 1 1 calc R . .
C51 C 0.9531(7) 0.1784(6) 0.2932(5) 0.038(3) Uani 1 1 d U . .
C52 C 1.0241(8) 0.2213(7) 0.2952(6) 0.054(3) Uani 1 1 d U . .
H52 H 1.0413 0.2381 0.3288 0.065 Uiso 1 1 calc R . .
C53 C 1.0695(8) 0.2401(7) 0.2514(6) 0.055(3) Uani 1 1 d U . .
H53 H 1.1177 0.2694 0.2557 0.066 Uiso 1 1 calc R . .
C54 C 1.0496(8) 0.2194(6) 0.2013(6) 0.050(3) Uani 1 1 d U . .
H54 H 1.0821 0.2329 0.1707 0.060 Uiso 1 1 calc R . .
C55 C 0.9807(9) 0.1786(7) 0.1987(6) 0.065(4) Uani 1 1 d U . .
H55 H 0.9639 0.1623 0.1649 0.078 Uiso 1 1 calc R . .
C56 C 0.9339(9) 0.1595(7) 0.2419(6) 0.061(4) Uani 1 1 d U . .
H56 H 0.8847 0.1312 0.2367 0.073 Uiso 1 1 calc R . .
C61 C 0.8336(7) 0.2200(6) 0.3648(5) 0.038(3) Uani 1 1 d U . .
C62 C 0.7939(7) 0.2602(6) 0.3280(6) 0.046(3) Uani 1 1 d U . .
H62 H 0.8024 0.2514 0.2912 0.056 Uiso 1 1 calc R . .
C63 C 0.7422(8) 0.3128(7) 0.3417(6) 0.060(3) Uani 1 1 d U . .
H63 H 0.7182 0.3397 0.3150 0.072 Uiso 1 1 calc R . .
C64 C 0.7270(8) 0.3248(7) 0.3937(7) 0.064(4) Uani 1 1 d U . .
H64 H 0.6915 0.3604 0.4035 0.077 Uiso 1 1 calc R . .
C65 C 0.7619(9) 0.2868(8) 0.4326(7) 0.070(4) Uani 1 1 d U . .
H65 H 0.7510 0.2961 0.4691 0.084 Uiso 1 1 calc R . .
C66 C 0.8134(8) 0.2344(7) 0.4187(5) 0.057(3) Uani 1 1 d U . .
H66 H 0.8355 0.2075 0.4460 0.069 Uiso 1 1 calc R . .
C71 C 0.9623(6) 0.1386(6) 0.3944(5) 0.037(3) Uani 1 1 d U . .
C72 C 1.0148(8) 0.1829(7) 0.4208(5) 0.051(3) Uani 1 1 d U . .
H72 H 1.0064 0.2259 0.4116 0.062 Uiso 1 1 calc R . .
C73 C 1.0793(9) 0.1690(8) 0.4602(6) 0.067(4) Uani 1 1 d U . .
H73 H 1.1141 0.2015 0.4763 0.081 Uiso 1 1 calc R . .
C74 C 1.0909(9) 0.1068(8) 0.4748(6) 0.062(4) Uani 1 1 d U . .
H74 H 1.1359 0.0958 0.5002 0.074 Uiso 1 1 calc R . .
C75 C 1.0374(8) 0.0609(8) 0.4526(5) 0.053(3) Uani 1 1 d U . .
H75 H 1.0425 0.0185 0.4644 0.064 Uiso 1 1 calc R . .
C76 C 0.9759(7) 0.0765(7) 0.4130(5) 0.050(3) Uani 1 1 d U . .
H76 H 0.9410 0.0436 0.3975 0.060 Uiso 1 1 calc R . .
C81 C 0.8233(7) 0.1002(6) 0.3303(4) 0.034(2) Uani 1 1 d U . .
C82 C 0.8558(8) 0.0422(6) 0.3120(5) 0.043(3) Uani 1 1 d U . .
H82 H 0.9194 0.0367 0.3086 0.051 Uiso 1 1 calc R . .
C83 C 0.7982(8) -0.0085(7) 0.2985(5) 0.054(3) Uani 1 1 d U . .
H83 H 0.8233 -0.0480 0.2885 0.065 Uiso 1 1 calc R . .
C84 C 0.7051(9) -0.0004(7) 0.2999(5) 0.056(3) Uani 1 1 d U . .
H84 H 0.6650 -0.0337 0.2907 0.067 Uiso 1 1 calc R . .
C85 C 0.6730(8) 0.0572(7) 0.3148(5) 0.048(3) Uani 1 1 d U . .
H85 H 0.6094 0.0640 0.3146 0.058 Uiso 1 1 calc R . .
C86 C 0.7301(7) 0.1070(6) 0.3306(5) 0.039(3) Uani 1 1 d U . .
H86 H 0.7042 0.1459 0.3417 0.046 Uiso 1 1 calc R . .
C41A C 0.8249(10) 0.1007(8) 0.6777(5) 0.064(3) Uani 1 1 d U . .
H41A H 0.7821 0.0695 0.6880 0.077 Uiso 1 1 calc R . .
C42A C 0.9090(9) 0.0812(7) 0.6628(5) 0.061(3) Uani 1 1 d U . .
H42A H 0.9209 0.0374 0.6664 0.074 Uiso 1 1 calc R . .
C43A C 0.9849(8) 0.1204(7) 0.6413(6) 0.069(4) Uani 1 1 d U . .
H43A H 1.0315 0.0922 0.6259 0.083 Uiso 1 1 calc R . .
H43B H 1.0132 0.1440 0.6709 0.083 Uiso 1 1 calc R . .
C44A C 0.9537(8) 0.1671(7) 0.5987(5) 0.057(3) Uani 1 1 d U . .
H44A H 0.9354 0.2070 0.6160 0.069 Uiso 1 1 calc R . .
H44B H 1.0049 0.1764 0.5745 0.069 Uiso 1 1 calc R . .
C45A C 0.8742(9) 0.1416(6) 0.5663(5) 0.053(3) Uani 1 1 d U . .
H45A H 0.8861 0.1154 0.5364 0.064 Uiso 1 1 calc R . .
C46A C 0.7856(9) 0.1557(7) 0.5794(6) 0.057(3) Uani 1 1 d U . .
H46A H 0.7409 0.1425 0.5545 0.069 Uiso 1 1 calc R . .
C47A C 0.7509(10) 0.1894(8) 0.6278(6) 0.078(4) Uani 1 1 d U . .
H47A H 0.6847 0.1821 0.6306 0.094 Uiso 1 1 calc R . .
H47B H 0.7605 0.2352 0.6230 0.094 Uiso 1 1 calc R . .
C48A C 0.7950(10) 0.1691(8) 0.6790(6) 0.083(4) Uani 1 1 d U . .
H48A H 0.7518 0.1752 0.7087 0.099 Uiso 1 1 calc R . .
H48B H 0.8485 0.1962 0.6859 0.099 Uiso 1 1 calc R . .
N4 N 0.4477(7) 0.1379(6) 0.6920(6) 0.091(4) Uani 1 1 d U . .
H4A H 0.4401 0.1321 0.7264 0.109 Uiso 1 1 calc R . .
H4B H 0.4203 0.1693 0.6758 0.109 Uiso 1 1 calc R . .
N11 N 0.7890(6) -0.0304(5) 0.6311(4) 0.039(2) Uani 1 1 d U . .
N12 N 0.7218(6) -0.0694(5) 0.6108(4) 0.042(2) Uani 1 1 d U . .
N21 N 0.6941(6) -0.0192(5) 0.5280(4) 0.039(2) Uani 1 1 d U . .
N22 N 0.7571(6) 0.0286(5) 0.5304(4) 0.036(2) Uani 1 1 d U . .
N31 N 0.5870(7) -0.0908(5) 0.5630(4) 0.046(2) Uani 1 1 d U . .
N32 N 0.6175(7) -0.1443(6) 0.5391(5) 0.056(3) Uani 1 1 d U . .
Rh1 Rh 0.81274(6) 0.05986(5) 0.60161(4) 0.0411(4) Uani 1 1 d U . .

loop_
_atom_site_aniso_label
_atom_site_aniso_U_11
_atom_site_aniso_U_22
_atom_site_aniso_U_33
_atom_site_aniso_U_23
_atom_site_aniso_U_13
_atom_site_aniso_U_12
B1 0.029(5) 0.049(6) 0.038(5) -0.002(4) -0.004(3) -0.002(3)
C1 0.044(5) 0.043(5) 0.025(5) 0.006(4) 0.000(3) -0.002(3)
C13 0.069(8) 0.058(7) 0.060(9) 0.029(6) -0.008(6) -0.004(6)
C14 0.072(8) 0.063(7) 0.048(8) 0.027(7) -0.005(6) 0.013(6)
C15 0.048(7) 0.069(7) 0.036(7) 0.015(6) -0.004(4) 0.011(6)
C23 0.049(6) 0.050(8) 0.025(4) 0.009(5) 0.006(5) 0.003(5)
C24 0.049(7) 0.070(10) 0.023(4) 0.005(6) -0.001(5) 0.004(6)
C25 0.039(6) 0.068(8) 0.024(5) 0.009(5) -0.012(5) 0.002(5)
C33 0.085(7) 0.041(7) 0.056(9) 0.006(6) -0.009(7) -0.023(6)
C34 0.058(5) 0.075(9) 0.057(9) 0.025(7) -0.019(6) -0.027(6)
C35 0.049(4) 0.062(8) 0.031(8) 0.019(6) 0.003(6) -0.005(5)
C41 0.030(5) 0.051(6) 0.034(5) 0.001(5) 0.004(5) 0.000(4)
C42 0.037(6) 0.049(8) 0.043(6) 0.000(6) -0.004(5) -0.003(5)
C43 0.043(6) 0.043(7) 0.058(6) 0.002(7) -0.008(6) 0.002(5)
C44 0.063(8) 0.054(9) 0.054(7) -0.009(7) 0.002(7) -0.001(6)
C45 0.061(7) 0.087(10) 0.039(6) -0.006(6) 0.004(6) 0.018(6)
C46 0.031(6) 0.092(9) 0.032(5) -0.005(6) -0.002(6) 0.016(6)
C51 0.030(5) 0.047(8) 0.035(5) 0.004(5) -0.009(4) 0.000(4)
C52 0.053(7) 0.068(9) 0.042(6) -0.009(7) -0.001(5) -0.022(5)
C53 0.039(7) 0.072(9) 0.052(7) -0.007(8) 0.001(6) -0.023(6)
C54 0.046(7) 0.058(10) 0.045(6) -0.011(7) 0.015(6) -0.004(5)
C55 0.087(9) 0.067(10) 0.039(6) -0.018(8) 0.009(6) -0.031(6)
C56 0.076(8) 0.064(9) 0.042(6) -0.011(7) 0.004(6) -0.037(6)
C61 0.027(5) 0.048(6) 0.039(6) -0.005(5) -0.006(5) -0.004(4)
C62 0.036(7) 0.054(8) 0.048(6) 0.004(6) 0.007(5) 0.007(5)
C63 0.045(7) 0.054(8) 0.081(8) -0.004(8) 0.002(7) 0.010(5)
C64 0.039(6) 0.062(9) 0.091(9) -0.033(8) -0.005(7) 0.014(6)
C65 0.065(8) 0.078(11) 0.066(8) -0.031(7) 0.003(7) 0.009(7)
C66 0.051(7) 0.079(9) 0.042(6) -0.008(6) -0.001(6) 0.016(6)
C71 0.026(5) 0.054(7) 0.033(6) 0.000(5) 0.004(4) 0.002(4)
C72 0.047(7) 0.067(7) 0.040(8) 0.002(6) -0.013(5) -0.003(6)
C73 0.064(8) 0.088(9) 0.049(9) 0.004(8) -0.023(5) -0.006(8)
C74 0.053(7) 0.095(10) 0.037(8) 0.007(8) -0.001(6) 0.019(7)
C75 0.051(7) 0.075(8) 0.033(8) 0.019(7) 0.016(5) 0.014(6)
C76 0.040(6) 0.061(7) 0.048(8) 0.010(6) 0.007(4) 0.009(6)
C81 0.032(4) 0.048(6) 0.021(6) -0.006(5) 0.002(4) 0.000(4)
C82 0.040(5) 0.051(7) 0.037(8) -0.009(7) 0.004(6) 0.002(4)
C83 0.066(6) 0.049(7) 0.047(8) -0.010(7) 0.016(7) -0.014(5)
C84 0.062(6) 0.065(8) 0.041(8) 0.002(8) 0.005(7) -0.026(6)
C85 0.041(5) 0.066(8) 0.038(8) 0.015(8) -0.007(5) -0.013(5)
C86 0.029(4) 0.056(7) 0.031(7) 0.003(6) 0.001(5) -0.001(4)
C41A 0.076(6) 0.079(6) 0.037(4) -0.012(4) 0.002(6) -0.018(7)
C42A 0.063(6) 0.072(7) 0.048(7) 0.006(5) -0.017(5) -0.011(4)
C43A 0.062(6) 0.071(10) 0.074(10) 0.005(7) -0.014(5) -0.016(6)
C44A 0.061(6) 0.060(8) 0.051(8) -0.007(6) 0.006(6) -0.010(5)
C45A 0.071(6) 0.047(7) 0.043(6) 0.000(5) 0.000(4) -0.008(5)
C46A 0.066(5) 0.045(4) 0.060(6) -0.007(5) -0.018(6) 0.003(6)
C47A 0.075(8) 0.071(6) 0.089(9) -0.035(7) -0.008(7) 0.014(7)
C48A 0.095(9) 0.091(8) 0.062(7) -0.036(6) 0.007(7) -0.002(7)
N4 0.095(9) 0.085(11) 0.092(9) -0.020(8) 0.012(7) 0.026(7)
N11 0.041(5) 0.054(4) 0.022(5) 0.012(4) 0.004(4) 0.005(4)
N12 0.042(4) 0.053(5) 0.032(5) 0.016(5) 0.002(3) 0.005(3)
N21 0.044(5) 0.050(6) 0.024(4) 0.004(4) 0.003(3) -0.001(4)
N22 0.045(5) 0.038(6) 0.024(3) 0.010(4) 0.000(4) 0.002(4)
N31 0.049(4) 0.048(6) 0.041(6) -0.002(5) 0.001(4) -0.008(4)
N32 0.061(5) 0.043(7) 0.062(8) -0.004(6) -0.001(6) -0.005(5)
Rh1 0.0436(5) 0.0505(8) 0.0291(6) 0.0013(7) 0.0010(5) 0.0019(6)

loop_
_atom_type_symbol
_atom_type_description
_atom_type_scat_dispersion_real
_atom_type_scat_dispersion_imag
_atom_type_scat_source
C C 0.0033 0.0016 'International Tables Vol C Tables 4.2.6.8 and 6.1.1.4'
H H 0.0000 0.0000 'International Tables Vol C Tables 4.2.6.8 and 6.1.1.4'
B B 0.0013 0.0007 'International Tables Vol C Tables 4.2.6.8 and 6.1.1.4'
N N 0.0061 0.0033 'International Tables Vol C Tables 4.2.6.8 and 6.1.1.4'
Rh Rh -1.1178 0.9187 'International Tables Vol C Tables 4.2.6.8 and 6.1.1.4'

loop_
_geom_angle_atom_site_label_1
_geom_angle_atom_site_label_2
_geom_angle_atom_site_label_3
_geom_angle
_geom_angle_site_symmetry_1
_geom_angle_site_symmetry_3
_geom_angle_publ_flag
C71 B1 C81 112.9(11) . . ?
C71 B1 C51 109.7(9) . . ?
C81 B1 C51 108.8(10) . . ?
C71 B1 C61 109.4(11) . . ?
C81 B1 C61 108.6(9) . . ?
C51 B1 C61 107.2(11) . . ?
N31 C1 N21 107.2(10) . . ?
N31 C1 N12 106.9(10) . . ?
N21 C1 N12 107.3(9) . . ?
N31 C1 C41 112.3(10) . . ?
N21 C1 C41 113.6(11) . . ?
N12 C1 C41 109.2(10) . . ?
N12 C13 C14 109.9(14) . . ?
N12 C13 H13 125.0 . . ?
C14 C13 H13 125.0 . . ?
C13 C14 C15 104.6(14) . . ?
C13 C14 H14 127.7 . . ?
C15 C14 H14 127.7 . . ?
N11 C15 C14 112.7(13) . . ?
N11 C15 H15 123.6 . . ?
C14 C15 H15 123.6 . . ?
N22 C23 C24 110.2(12) . . ?
N22 C23 H23 124.9 . . ?
C24 C23 H23 124.9 . . ?
C25 C24 C23 107.6(13) . . ?
C25 C24 H24 126.2 . . ?
C23 C24 H24 126.2 . . ?
C24 C25 N21 106.0(12) . . ?
C24 C25 H25 127.0 . . ?
N21 C25 H25 127.0 . . ?
N32 C33 C34 112.2(14) . . ?
N32 C33 H33 123.9 . . ?
C34 C33 H33 123.9 . . ?
C35 C34 C33 103.4(11) . . ?
C35 C34 H34 128.3 . . ?
C33 C34 H34 128.3 . . ?
N31 C35 C34 104.2(12) . . ?
N31 C35 H35 127.9 . . ?
C34 C35 H35 127.9 . . ?
C46 C41 C42 116.4(12) . . ?
C46 C41 C1 122.1(12) . . ?
C42 C41 C1 120.6(12) . . ?
C43 C42 C41 119.1(13) . . ?
C43 C42 H42 120.5 . . ?
C41 C42 H42 120.5 . . ?
C42 C43 C44 121.4(15) . . ?
C42 C43 H43 119.3 . . ?
C44 C43 H43 119.3 . . ?
C45 C44 C43 120.8(16) . . ?
C45 C44 N4 117.9(16) . . ?
C43 C44 N4 121.1(16) . . ?
C46 C45 C44 119.2(15) . . ?
C46 C45 H45 120.4 . . ?
C44 C45 H45 120.4 . . ?
C45 C46 C41 123.1(14) . . ?
C45 C46 H46 118.4 . . ?
C41 C46 H46 118.4 . . ?
C56 C51 C52 112.3(12) . . ?
C56 C51 B1 124.9(11) . . ?
C52 C51 B1 122.6(12) . . ?
C53 C52 C51 122.6(13) . . ?
C53 C52 H52 118.7 . . ?
C51 C52 H52 118.7 . . ?
C52 C53 C54 123.4(13) . . ?
C52 C53 H53 118.3 . . ?
C54 C53 H53 118.3 . . ?
C55 C54 C53 114.6(13) . . ?
C55 C54 H54 122.7 . . ?
C53 C54 H54 122.7 . . ?
C54 C55 C56 123.1(14) . . ?
C54 C55 H55 118.5 . . ?
C56 C55 H55 118.5 . . ?
C55 C56 C51 124.0(13) . . ?
C55 C56 H56 118.0 . . ?
C51 C56 H56 118.0 . . ?
C62 C61 C66 114.6(12) . . ?
C62 C61 B1 122.2(12) . . ?
C66 C61 B1 123.1(12) . . ?
C61 C62 C63 123.8(14) . . ?
C61 C62 H62 118.1 . . ?
C63 C62 H62 118.1 . . ?
C64 C63 C62 118.8(15) . . ?
C64 C63 H63 120.6 . . ?
C62 C63 H63 120.6 . . ?
C63 C64 C65 121.2(15) . . ?
C63 C64 H64 119.4 . . ?
C65 C64 H64 119.4 . . ?
C64 C65 C66 119.8(15) . . ?
C64 C65 H65 120.1 . . ?
C66 C65 H65 120.1 . . ?
C65 C66 C61 121.7(14) . . ?
C65 C66 H66 119.1 . . ?
C61 C66 H66 119.1 . . ?
C72 C71 C76 113.2(12) . . ?
C72 C71 B1 122.1(12) . . ?
C76 C71 B1 124.6(12) . . ?
C71 C72 C73 125.0(15) . . ?
C71 C72 H72 117.5 . . ?
C73 C72 H72 117.5 . . ?
C74 C73 C72 118.2(15) . . ?
C74 C73 H73 120.9 . . ?
C72 C73 H73 120.9 . . ?
C75 C74 C73 119.9(14) . . ?
C75 C74 H74 120.0 . . ?
C73 C74 H74 120.0 . . ?
C74 C75 C76 119.9(15) . . ?
C74 C75 H75 120.0 . . ?
C76 C75 H75 120.0 . . ?
C75 C76 C71 123.5(14) . . ?
C75 C76 H76 118.2 . . ?
C71 C76 H76 118.2 . . ?
C86 C81 C82 115.8(11) . . ?
C86 C81 B1 123.0(11) . . ?
C82 C81 B1 121.0(10) . . ?
C81 C82 C83 122.9(12) . . ?
C81 C82 H82 118.5 . . ?
C83 C82 H82 118.5 . . ?
C84 C83 C82 119.8(14) . . ?
C84 C83 H83 120.1 . . ?
C82 C83 H83 120.1 . . ?
C85 C84 C83 117.5(13) . . ?
C85 C84 H84 121.2 . . ?
C83 C84 H84 121.2 . . ?
C84 C85 C86 122.9(12) . . ?
C84 C85 H85 118.5 . . ?
C86 C85 H85 118.5 . . ?
C81 C86 C85 120.9(12) . . ?
C81 C86 H86 119.6 . . ?
C85 C86 H86 119.6 . . ?
C42A C41A C48A 124.1(15) . . ?
C42A C41A Rh1 72.7(8) . . ?
C48A C41A Rh1 112.8(10) . . ?
C42A C41A H41A 118.0 . . ?
C48A C41A H41A 118.0 . . ?
Rh1 C41A H41A 84.5 . . ?
C41A C42A C43A 127.9(15) . . ?
C41A C42A Rh1 70.0(7) . . ?
C43A C42A Rh1 110.8(9) . . ?
C41A C42A H42A 116.1 . . ?
C43A C42A H42A 116.1 . . ?
Rh1 C42A H42A 89.1 . . ?
C42A C43A C44A 112.8(11) . . ?
C42A C43A H43A 109.0 . . ?
C44A C43A H43A 109.0 . . ?
C42A C43A H43B 109.0 . . ?
C44A C43A H43B 109.0 . . ?
H43A C43A H43B 107.8 . . ?
C45A C44A C43A 112.0(11) . . ?
C45A C44A H44A 109.2 . . ?
C43A C44A H44A 109.2 . . ?
C45A C44A H44B 109.2 . . ?
C43A C44A H44B 109.2 . . ?
H44A C44A H44B 107.9 . . ?
C46A C45A C44A 121.5(13) . . ?
C46A C45A Rh1 71.2(8) . . ?
C44A C45A Rh1 112.9(9) . . ?
C46A C45A H45A 119.2 . . ?
C44A C45A H45A 119.2 . . ?
Rh1 C45A H45A 86.0 . . ?
C45A C46A C47A 128.3(13) . . ?
C45A C46A Rh1 71.3(8) . . ?
C47A C46A Rh1 107.7(10) . . ?
C45A C46A H46A 115.9 . . ?
C47A C46A H46A 115.9 . . ?
Rh1 C46A H46A 91.1 . . ?
C46A C47A C48A 114.2(12) . . ?
C46A C47A H47A 108.7 . . ?
C48A C47A H47A 108.7 . . ?
C46A C47A H47B 108.7 . . ?
C48A C47A H47B 108.7 . . ?
H47A C47A H47B 107.6 . . ?
C47A C48A C41A 112.4(13) . . ?
C47A C48A H48A 109.1 . . ?
C41A C48A H48A 109.1 . . ?
C47A C48A H48B 109.1 . . ?
C41A C48A H48B 109.1 . . ?
H48A C48A H48B 107.9 . . ?
C44 N4 H4A 120.0 . . ?
C44 N4 H4B 120.0 . . ?
H4A N4 H4B 120.0 . . ?
C15 N11 N12 103.4(11) . . ?
C15 N11 Rh1 134.0(9) . . ?
N12 N11 Rh1 122.5(7) . . ?
C13 N12 N11 109.2(10) . . ?
C13 N12 C1 130.4(11) . . ?
N11 N12 C1 117.9(10) . . ?
C25 N21 N22 111.3(10) . . ?
C25 N21 C1 129.1(11) . . ?
N22 N21 C1 118.9(10) . . ?
C23 N22 N21 104.7(10) . . ?
C23 N22 Rh1 132.2(9) . . ?
N21 N22 Rh1 122.7(7) . . ?
N32 N31 C35 113.5(11) . . ?
N32 N31 C1 120.3(10) . . ?
C35 N31 C1 126.1(11) . . ?
C33 N32 N31 106.6(12) . . ?
N22 Rh1 N11 86.9(4) . . ?
N22 Rh1 C41A 161.2(5) . . ?
N11 Rh1 C41A 94.0(5) . . ?
N22 Rh1 C42A 161.4(5) . . ?
N11 Rh1 C42A 92.9(5) . . ?
C41A Rh1 C42A 37.4(4) . . ?
N22 Rh1 C46A 90.3(5) . . ?
N11 Rh1 C46A 158.8(4) . . ?
C41A Rh1 C46A 82.1(6) . . ?
C42A Rh1 C46A 96.3(6) . . ?
N22 Rh1 C45A 94.0(5) . . ?
N11 Rh1 C45A 163.7(4) . . ?
C41A Rh1 C45A 90.4(6) . . ?
C42A Rh1 C45A 81.1(5) . . ?
C46A Rh1 C45A 37.5(4) . . ?

loop_
_geom_bond_atom_site_label_1
_geom_bond_atom_site_label_2
_geom_bond_distance
_geom_bond_site_symmetry_2
_geom_bond_publ_flag
B1 C71 1.618(18) . ?
B1 C81 1.658(18) . ?
B1 C51 1.660(18) . ?
B1 C61 1.656(19) . ?
C1 N31 1.467(14) . ?
C1 N21 1.468(14) . ?
C1 N12 1.477(14) . ?
C1 C41 1.481(16) . ?
C13 N12 1.329(14) . ?
C13 C14 1.339(16) . ?
C13 H13 0.9500 . ?
C14 C15 1.364(17) . ?
C14 H14 0.9500 . ?
C15 N11 1.334(14) . ?
C15 H15 0.9500 . ?
C23 N22 1.327(13) . ?
C23 C24 1.385(16) . ?
C23 H23 0.9500 . ?
C24 C25 1.348(15) . ?
C24 H24 0.9500 . ?
C25 N21 1.352(13) . ?
C25 H25 0.9500 . ?
C33 N32 1.303(14) . ?
C33 C34 1.478(18) . ?
C33 H33 0.9500 . ?
C34 C35 1.449(18) . ?
C34 H34 0.9500 . ?
C35 N31 1.406(13) . ?
C35 H35 0.9500 . ?
C41 C46 1.377(15) . ?
C41 C42 1.403(16) . ?
C42 C43 1.344(16) . ?
C42 H42 0.9500 . ?
C43 C44 1.349(17) . ?
C43 H43 0.9500 . ?
C44 C45 1.332(18) . ?
C44 N4 1.420(16) . ?
C45 C46 1.328(16) . ?
C45 H45 0.9500 . ?
C46 H46 0.9500 . ?
C51 C56 1.378(16) . ?
C51 C52 1.389(15) . ?
C52 C53 1.349(16) . ?
C52 H52 0.9500 . ?
C53 C54 1.366(17) . ?
C53 H53 0.9500 . ?
C54 C55 1.336(16) . ?
C54 H54 0.9500 . ?
C55 C56 1.349(17) . ?
C55 H55 0.9500 . ?
C56 H56 0.9500 . ?
C61 C62 1.389(16) . ?
C61 C66 1.419(16) . ?
C62 C63 1.395(16) . ?
C62 H62 0.9500 . ?
C63 C64 1.350(18) . ?
C63 H63 0.9500 . ?
C64 C65 1.368(19) . ?
C64 H64 0.9500 . ?
C65 C66 1.391(18) . ?
C65 H65 0.9500 . ?
C66 H66 0.9500 . ?
C71 C72 1.387(16) . ?
C71 C76 1.412(15) . ?
C72 C73 1.404(16) . ?
C72 H72 0.9500 . ?
C73 C74 1.379(18) . ?
C73 H73 0.9500 . ?
C74 C75 1.372(18) . ?
C74 H74 0.9500 . ?
C75 C76 1.387(15) . ?
C75 H75 0.9500 . ?
C76 H76 0.9500 . ?
C81 C86 1.382(13) . ?
C81 C82 1.397(15) . ?
C82 C83 1.411(16) . ?
C82 H82 0.9500 . ?
C83 C84 1.385(15) . ?
C83 H83 0.9500 . ?
C84 C85 1.362(17) . ?
C84 H84 0.9500 . ?
C85 C86 1.410(16) . ?
C85 H85 0.9500 . ?
C86 H86 0.9500 . ?
C41A C42A 1.360(16) . ?
C41A C48A 1.517(19) . ?
C41A Rh1 2.106(13) . ?
C41A H41A 0.9500 . ?
C42A C43A 1.494(16) . ?
C42A Rh1 2.140(12) . ?
C42A H42A 0.9500 . ?
C43A C44A 1.529(17) . ?
C43A H43A 0.9900 . ?
C43A H43B 0.9900 . ?
C44A C45A 1.525(16) . ?
C44A H44A 0.9900 . ?
C44A H44B 0.9900 . ?
C45A C46A 1.381(16) . ?
C45A Rh1 2.149(13) . ?
C45A H45A 0.9500 . ?
C46A C47A 1.499(17) . ?
C46A Rh1 2.147(14) . ?
C46A H46A 0.9500 . ?
C47A C48A 1.506(18) . ?
C47A H47A 0.9900 . ?
C47A H47B 0.9900 . ?
C48A H48A 0.9900 . ?
C48A H48B 0.9900 . ?
N4 H4A 0.8800 . ?
N4 H4B 0.8800 . ?
N11 N12 1.390(12) . ?
N11 Rh1 2.082(10) . ?
N21 N22 1.375(12) . ?
N22 Rh1 2.077(10) . ?
N31 N32 1.362(13) . ?
